data_4021852
loop_
_publ_author_name
'Ruchi Shukla'
'Daniel M. Brody'
'Sergey V. Lindeman'
'Rajendra Rathore'

_publ_section_title
;
 A Practical Synthesis of Bridged Diarylacetylenes
;
_journal_name_full 'Journal of Organic Chemistry'
_journal_page_first 6124
_journal_page_last 6129
_journal_paper_doi 10.1021/jo060817w
_journal_volume 71
_journal_year 2006
_chemical_formula_sum 'C36 H36 O4'
_chemical_formula_weight 532.65
_chemical_name_systematic
; 
 ? 
;
_space_group_IT_number 5
_symmetry_cell_setting monoclinic
_symmetry_space_group_name_Hall 'C 2y'
_symmetry_space_group_name_H-M 'C 1 2 1'
_atom_sites_solution_hydrogens geom
_atom_sites_solution_primary direct
_atom_sites_solution_secondary difmap
_audit_creation_method SHELXL-97
_cell_angle_alpha 90.00
_cell_angle_beta 126.593(6)
_cell_angle_gamma 90.00
_cell_formula_units_Z 4
_cell_length_a 29.660(12)
_cell_length_b 4.990(2)
_cell_length_c 22.643(10)
_cell_measurement_reflns_used 1091
_cell_measurement_temperature 100(2)
_cell_measurement_theta_max 26
_cell_measurement_theta_min 3
_cell_volume 2691(2)
_computing_cell_refinement 'SAINT v7.23A (Bruker, 2005)'
_computing_data_collection 'APEX2 v2.0-2 (Bruker, 2005)'
_computing_data_reduction 'SADABS-2004/1 (Bruker, 2005)'
_computing_molecular_graphics 'XP v5.1 (Bruker, 1998)'
_computing_publication_material 'XCIF v6.12 (Bruker, 2001)'
_computing_structure_refinement 'SHELXL-97 v.97-2 (Sheldrick, 1993-1997)'
_computing_structure_solution 'XM/SHELXD v6.12 (Bruker, 2001)'
_diffrn_ambient_temperature 100(2)
_diffrn_measured_fraction_theta_full 0.991
_diffrn_measured_fraction_theta_max 0.991
_diffrn_measurement_device_type 'Bruker APEX2 CCD detector'
_diffrn_measurement_method '\w scans'
_diffrn_radiation_monochromator graphite
_diffrn_radiation_source 'fine-focus sealed tube'
_diffrn_radiation_type MoK\a
_diffrn_radiation_wavelength 0.71073
_diffrn_reflns_av_R_equivalents 0.0404
_diffrn_reflns_av_sigmaI/netI 0.1075
_diffrn_reflns_limit_h_max 30
_diffrn_reflns_limit_h_min -38
_diffrn_reflns_limit_k_max 6
_diffrn_reflns_limit_k_min -6
_diffrn_reflns_limit_l_max 29
_diffrn_reflns_limit_l_min 0
_diffrn_reflns_number 8894
_diffrn_reflns_theta_full 27.64
_diffrn_reflns_theta_max 27.64
_diffrn_reflns_theta_min 1.38
_exptl_absorpt_coefficient_mu 0.084
_exptl_absorpt_correction_T_max 0.9925
_exptl_absorpt_correction_T_min 0.9575
_exptl_absorpt_correction_type multi-scan
_exptl_crystal_colour colorless
_exptl_crystal_density_diffrn 1.315
_exptl_crystal_density_method 'not measured'
_exptl_crystal_description needle
_exptl_crystal_F_000 1136
_exptl_crystal_size_max 0.52
_exptl_crystal_size_mid 0.10
_exptl_crystal_size_min 0.09
_refine_diff_density_max 0.279
_refine_diff_density_min -0.244
_refine_diff_density_rms 0.052
_refine_ls_abs_structure_details 'Flack H D (1983), Acta Cryst. A39, 876-881'
_refine_ls_abs_structure_Flack 2.5(13)
_refine_ls_extinction_method none
_refine_ls_goodness_of_fit_ref 0.916
_refine_ls_hydrogen_treatment constr
_refine_ls_matrix_type full
_refine_ls_number_parameters 361
_refine_ls_number_reflns 6185
_refine_ls_number_restraints 1
_refine_ls_restrained_S_all 0.916
_refine_ls_R_factor_all 0.1146
_refine_ls_R_factor_gt 0.0594
_refine_ls_shift/su_max 0.001
_refine_ls_shift/su_mean 0.000
_refine_ls_structure_factor_coef Fsqd
_refine_ls_weighting_details 'calc w=1/[\s^2^(Fo^2^)+(0.0412P)^2^+0.0000P] where P=(Fo^2^+2Fc^2^)/3'
_refine_ls_weighting_scheme calc
_refine_ls_wR_factor_gt 0.0960
_refine_ls_wR_factor_ref 0.1109
_reflns_number_gt 3856
_reflns_number_total 6185
_reflns_threshold_expression >2sigma(I)
_cod_data_source_file jo060817wsi20060418_111236.cif
_cod_original_sg_symbol_H-M 'C 2'
_cod_database_code 4021852

loop_
_symmetry_equiv_pos_as_xyz
'x, y, z'
'-x, y, -z'
'x+1/2, y+1/2, z'
'-x+1/2, y+1/2, -z'

loop_
_atom_site_label
_atom_site_type_symbol
_atom_site_fract_x
_atom_site_fract_y
_atom_site_fract_z
_atom_site_U_iso_or_equiv
_atom_site_adp_type
_atom_site_occupancy
_atom_site_symmetry_multiplicity
_atom_site_calc_flag
_atom_site_refinement_flags
O1 O 0.11646(7) 0.2474(4) 0.02853(10) 0.0173(4) Uani 1 1 d .
O2 O 0.06908(7) 0.0823(4) 0.16764(10) 0.0182(4) Uani 1 1 d .
C1 C 0.14938(11) -0.0773(6) 0.14497(14) 0.0162(6) Uani 1 1 d .
H1A H 0.1256 0.0715 0.1340 0.019 Uiso 1 1 calc R
C2 C 0.15466(10) -0.2627(6) 0.19164(14) 0.0161(6) Uani 1 1 d .
H2A H 0.1763 -0.4151 0.1980 0.019 Uiso 1 1 calc R
C3 C 0.09933(10) 0.4310(6) -0.03008(14) 0.0151(6) Uani 1 1 d .
H3A H 0.0916 0.3332 -0.0733 0.018 Uiso 1 1 calc R
H3B H 0.1294 0.5636 -0.0142 0.018 Uiso 1 1 calc R
C4 C 0.04723(11) 0.5700(6) -0.04962(15) 0.0174(6) Uani 1 1 d .
H4A H 0.0364 0.7073 -0.0875 0.021 Uiso 1 1 calc R
H4B H 0.0559 0.6640 -0.0055 0.021 Uiso 1 1 calc R
C5 C -0.00264(11) 0.3842(6) -0.07837(14) 0.0163(6) Uani 1 1 d .
H5A H 0.0083 0.2444 -0.0410 0.020 Uiso 1 1 calc R
H5B H -0.0338 0.4888 -0.0852 0.020 Uiso 1 1 calc R
C6 C -0.02324(11) 0.2500(6) -0.15035(14) 0.0171(6) Uani 1 1 d .
H6A H -0.0361 0.3850 -0.1894 0.021 Uiso 1 1 calc R
H6B H 0.0070 0.1413 -0.1449 0.021 Uiso 1 1 calc R
C11 C 0.17770(11) -0.0882(6) 0.10972(14) 0.0159(6) Uani 1 1 d .
C12 C 0.16067(11) 0.0823(6) 0.05071(14) 0.0143(6) Uani 1 1 d .
C13 C 0.18658(10) 0.0747(6) 0.01642(14) 0.0149(6) Uani 1 1 d .
H13A H 0.1750 0.1943 -0.0229 0.018 Uiso 1 1 calc R
C14 C 0.22914(11) -0.1060(6) 0.03913(14) 0.0167(6) Uani 1 1 d .
H14A H 0.2463 -0.1131 0.0147 0.020 Uiso 1 1 calc R
C15 C 0.24709(11) -0.2771(6) 0.09730(14) 0.0195(7) Uani 1 1 d .
H15A H 0.2764 -0.4016 0.1129 0.023 Uiso 1 1 calc R
C16 C 0.22195(10) -0.2654(6) 0.13254(14) 0.0169(6) Uani 1 1 d .
H16A H 0.2350 -0.3803 0.1732 0.020 Uiso 1 1 calc R
C21 C 0.13233(11) -0.2665(6) 0.23402(14) 0.0155(6) Uani 1 1 d .
C22 C 0.09121(11) -0.0923(6) 0.22455(14) 0.0172(6) Uani 1 1 d .
C23 C 0.07480(11) -0.1055(6) 0.27018(15) 0.0190(6) Uani 1 1 d .
H23A H 0.0473 0.0152 0.2634 0.023 Uiso 1 1 calc R
C24 C 0.09848(11) -0.2952(6) 0.32600(15) 0.0211(7) Uani 1 1 d .
H24A H 0.0876 -0.3023 0.3578 0.025 Uiso 1 1 calc R
C25 C 0.13758(12) -0.4724(6) 0.33520(15) 0.0212(7) Uani 1 1 d .
H25A H 0.1531 -0.6047 0.3727 0.025 Uiso 1 1 calc R
C26 C 0.15431(11) -0.4585(6) 0.29018(15) 0.0191(7) Uani 1 1 d .
H26A H 0.1815 -0.5823 0.2973 0.023 Uiso 1 1 calc R
O1A O 0.44355(7) -0.2459(4) 0.33222(9) 0.0177(4) Uani 1 1 d .
O2A O 0.37692(8) -0.3956(4) 0.45040(10) 0.0183(5) Uani 1 1 d .
C1A C 0.36592(10) -0.5751(6) 0.32394(14) 0.0157(6) Uani 1 1 d .
H1AA H 0.3831 -0.4336 0.3588 0.019 Uiso 1 1 calc R
C2A C 0.33263(11) -0.7428(6) 0.32772(14) 0.0187(6) Uani 1 1 d .
H2AA H 0.3173 -0.8848 0.2929 0.022 Uiso 1 1 calc R
C3A C 0.48417(11) -0.0675(6) 0.33869(14) 0.0163(6) Uani 1 1 d .
H3AA H 0.4655 0.0618 0.2974 0.020 Uiso 1 1 calc R
H3AB H 0.5122 -0.1701 0.3374 0.020 Uiso 1 1 calc R
C4A C 0.51255(11) 0.0785(6) 0.41062(14) 0.0164(6) Uani 1 1 d .
H4AA H 0.4835 0.1692 0.4121 0.020 Uiso 1 1 calc R
H4AB H 0.5372 0.2187 0.4131 0.020 Uiso 1 1 calc R
C5A C 0.54746(11) -0.1015(6) 0.47799(14) 0.0171(6) Uani 1 1 d .
H5AA H 0.5619 0.0065 0.5226 0.021 Uiso 1 1 calc R
H5AB H 0.5229 -0.2431 0.4753 0.021 Uiso 1 1 calc R
C6A C 0.59615(11) -0.2314(6) 0.48512(14) 0.0170(6) Uani 1 1 d .
H6A1 H 0.5829 -0.3419 0.4412 0.020 Uiso 1 1 calc R
H6A2 H 0.6225 -0.0941 0.4905 0.020 Uiso 1 1 calc R
C11A C 0.37779(11) -0.5937(6) 0.26975(14) 0.0157(6) Uani 1 1 d .
C12A C 0.41694(11) -0.4204(6) 0.27396(14) 0.0160(6) Uani 1 1 d .
C13A C 0.42735(11) -0.4294(6) 0.22206(14) 0.0180(6) Uani 1 1 d .
H13B H 0.4528 -0.3053 0.2246 0.022 Uiso 1 1 calc R
C14A C 0.40096(11) -0.6179(6) 0.16662(15) 0.0181(6) Uani 1 1 d .
H14B H 0.4087 -0.6255 0.1316 0.022 Uiso 1 1 calc R
C15A C 0.36334(11) -0.7954(6) 0.16197(14) 0.0170(6) Uani 1 1 d .
H15B H 0.3455 -0.9272 0.1243 0.020 Uiso 1 1 calc R
C16A C 0.35184(11) -0.7797(6) 0.21241(14) 0.0166(6) Uani 1 1 d .
H16B H 0.3252 -0.9001 0.2081 0.020 Uiso 1 1 calc R
C21A C 0.31596(11) -0.7432(6) 0.37668(14) 0.0160(6) Uani 1 1 d .
C22A C 0.33682(11) -0.5717(6) 0.43701(15) 0.0155(6) Uani 1 1 d .
C23A C 0.31742(11) -0.5863(6) 0.47967(15) 0.0180(6) Uani 1 1 d .
H23B H 0.3312 -0.4653 0.5194 0.022 Uiso 1 1 calc R
C24A C 0.27789(11) -0.7780(6) 0.46408(14) 0.0183(6) Uani 1 1 d .
H24B H 0.2648 -0.7895 0.4935 0.022 Uiso 1 1 calc R
C25A C 0.25767(11) -0.9502(6) 0.40654(15) 0.0208(7) Uani 1 1 d .
H25B H 0.2307 -1.0818 0.3960 0.025 Uiso 1 1 calc R
C26A C 0.27637(11) -0.9334(6) 0.36372(14) 0.0169(6) Uani 1 1 d .
H26B H 0.2619 -1.0552 0.3240 0.020 Uiso 1 1 calc R

loop_
_atom_site_aniso_label
_atom_site_aniso_U_11
_atom_site_aniso_U_22
_atom_site_aniso_U_33
_atom_site_aniso_U_23
_atom_site_aniso_U_13
_atom_site_aniso_U_12
O1 0.0180(10) 0.0176(11) 0.0187(10) 0.0055(10) 0.0123(9) 0.0045(10)
O2 0.0179(10) 0.0195(11) 0.0202(10) 0.0046(10) 0.0131(9) 0.0058(10)
C1 0.0156(14) 0.0161(15) 0.0161(14) -0.0015(13) 0.0091(12) 0.0003(13)
C2 0.0104(13) 0.0178(15) 0.0185(14) 0.0002(14) 0.0078(12) 0.0022(14)
C3 0.0159(14) 0.0136(15) 0.0156(14) 0.0041(12) 0.0092(12) 0.0008(13)
C4 0.0207(15) 0.0137(15) 0.0186(14) 0.0001(14) 0.0121(13) -0.0007(14)
C5 0.0157(14) 0.0163(15) 0.0185(14) 0.0005(13) 0.0110(12) 0.0026(13)
C6 0.0175(14) 0.0169(15) 0.0208(14) 0.0006(14) 0.0135(13) -0.0014(14)
C11 0.0168(14) 0.0134(15) 0.0144(14) -0.0028(13) 0.0077(12) -0.0008(14)
C12 0.0122(14) 0.0114(14) 0.0178(14) -0.0045(13) 0.0080(12) -0.0024(13)
C13 0.0132(14) 0.0144(15) 0.0141(13) 0.0025(13) 0.0065(12) -0.0010(13)
C14 0.0192(15) 0.0185(16) 0.0202(15) -0.0024(14) 0.0159(13) -0.0035(14)
C15 0.0147(15) 0.0199(16) 0.0208(15) -0.0030(14) 0.0090(13) 0.0001(14)
C16 0.0158(14) 0.0170(15) 0.0165(14) 0.0009(14) 0.0088(13) 0.0001(14)
C21 0.0145(14) 0.0139(15) 0.0166(14) -0.0019(14) 0.0085(12) -0.0024(14)
C22 0.0193(15) 0.0157(15) 0.0131(14) 0.0005(14) 0.0078(13) -0.0027(14)
C23 0.0189(15) 0.0167(16) 0.0217(15) 0.0008(14) 0.0123(13) -0.0017(14)
C24 0.0223(16) 0.0271(18) 0.0172(15) -0.0069(14) 0.0135(14) -0.0083(15)
C25 0.0223(16) 0.0217(17) 0.0179(15) 0.0026(13) 0.0109(14) -0.0018(13)
C26 0.0173(15) 0.0189(17) 0.0178(15) 0.0007(13) 0.0086(13) 0.0011(13)
O1A 0.0197(10) 0.0171(10) 0.0185(10) -0.0023(10) 0.0126(9) -0.0053(10)
O2A 0.0208(11) 0.0206(11) 0.0160(10) -0.0069(9) 0.0124(9) -0.0064(10)
C1A 0.0143(14) 0.0147(15) 0.0155(14) -0.0021(13) 0.0075(12) -0.0009(13)
C2A 0.0189(14) 0.0194(15) 0.0152(14) -0.0046(14) 0.0086(13) -0.0017(14)
C3A 0.0164(14) 0.0157(15) 0.0183(14) 0.0040(13) 0.0112(13) 0.0014(13)
C4A 0.0158(15) 0.0151(15) 0.0218(15) 0.0002(13) 0.0131(13) 0.0015(13)
C5A 0.0166(14) 0.0197(16) 0.0150(14) 0.0013(14) 0.0095(12) 0.0006(14)
C6A 0.0156(14) 0.0172(15) 0.0149(14) 0.0034(13) 0.0072(12) 0.0028(13)
C11A 0.0152(14) 0.0142(15) 0.0170(14) 0.0029(13) 0.0092(12) 0.0054(14)
C12A 0.0149(14) 0.0144(15) 0.0127(13) 0.0010(13) 0.0051(12) 0.0016(13)
C13A 0.0203(15) 0.0172(16) 0.0204(15) 0.0029(14) 0.0142(13) 0.0021(14)
C14A 0.0199(15) 0.0188(16) 0.0176(14) 0.0038(13) 0.0122(13) 0.0045(14)
C15A 0.0165(14) 0.0157(16) 0.0150(14) -0.0024(12) 0.0073(12) 0.0036(13)
C16A 0.0139(14) 0.0150(16) 0.0171(14) 0.0008(13) 0.0072(12) -0.0010(13)
C21A 0.0170(14) 0.0147(14) 0.0150(13) 0.0015(14) 0.0089(12) 0.0018(14)
C22A 0.0139(14) 0.0116(15) 0.0199(14) 0.0012(13) 0.0095(13) 0.0011(13)
C23A 0.0183(15) 0.0148(16) 0.0191(14) -0.0012(14) 0.0101(13) 0.0005(14)
C24A 0.0185(15) 0.0209(16) 0.0193(14) 0.0040(14) 0.0134(13) 0.0057(14)
C25A 0.0180(15) 0.0205(17) 0.0236(16) 0.0030(14) 0.0123(14) -0.0034(14)
C26A 0.0140(14) 0.0156(15) 0.0153(14) -0.0006(13) 0.0056(12) -0.0017(13)

loop_
_atom_type_symbol
_atom_type_description
_atom_type_scat_dispersion_real
_atom_type_scat_dispersion_imag
_atom_type_scat_source
C C 0.0033 0.0016 'International Tables Vol C Tables 4.2.6.8 and 6.1.1.4'
H H 0.0000 0.0000 'International Tables Vol C Tables 4.2.6.8 and 6.1.1.4'
O O 0.0106 0.0060 'International Tables Vol C Tables 4.2.6.8 and 6.1.1.4'

loop_
_geom_angle_atom_site_label_1
_geom_angle_atom_site_label_2
_geom_angle_atom_site_label_3
_geom_angle
_geom_angle_site_symmetry_1
_geom_angle_site_symmetry_3
C12 O1 C3 117.3(2) . .
C22 O2 C6 118.4(2) . 2
C2 C1 C11 124.6(3) . .
C1 C2 C21 130.0(3) . .
O1 C3 C4 107.6(2) . .
C3 C4 C5 114.3(2) . .
C6 C5 C4 113.3(2) . .
O2 C6 C5 105.1(2) 2 .
C16 C11 C12 117.5(2) . .
C16 C11 C1 122.5(3) . .
C12 C11 C1 120.0(2) . .
O1 C12 C13 123.0(2) . .
O1 C12 C11 116.0(2) . .
C13 C12 C11 121.0(3) . .
C14 C13 C12 120.1(3) . .
C13 C14 C15 120.4(3) . .
C16 C15 C14 119.4(3) . .
C15 C16 C11 121.6(3) . .
C26 C21 C22 116.9(3) . .
C26 C21 C2 117.3(3) . .
C22 C21 C2 125.8(3) . .
O2 C22 C23 123.7(3) . .
O2 C22 C21 115.2(2) . .
C23 C22 C21 121.1(3) . .
C22 C23 C24 120.1(3) . .
C25 C24 C23 120.0(3) . .
C24 C25 C26 120.1(3) . .
C25 C26 C21 121.8(3) . .
C12A O1A C3A 117.3(2) . .
C22A O2A C6A 118.6(2) . 2_656
C2A C1A C11A 124.7(3) . .
C1A C2A C21A 130.4(3) . .
O1A C3A C4A 107.8(2) . .
C3A C4A C5A 114.0(2) . .
C6A C5A C4A 113.5(2) . .
O2A C6A C5A 105.8(2) 2_656 .
C16A C11A C12A 116.6(2) . .
C16A C11A C1A 123.1(3) . .
C12A C11A C1A 120.3(2) . .
O1A C12A C13A 123.1(3) . .
O1A C12A C11A 115.8(2) . .
C13A C12A C11A 121.1(3) . .
C14A C13A C12A 120.2(3) . .
C15A C14A C13A 120.1(3) . .
C14A C15A C16A 119.4(3) . .
C15A C16A C11A 122.6(3) . .
C26A C21A C22A 116.5(2) . .
C26A C21A C2A 117.7(3) . .
C22A C21A C2A 125.9(3) . .
O2A C22A C23A 123.3(3) . .
O2A C22A C21A 115.5(2) . .
C23A C22A C21A 121.3(3) . .
C24A C23A C22A 119.8(3) . .
C25A C24A C23A 120.1(3) . .
C24A C25A C26A 120.1(3) . .
C25A C26A C21A 122.3(3) . .

loop_
_geom_bond_atom_site_label_1
_geom_bond_atom_site_label_2
_geom_bond_distance
_geom_bond_site_symmetry_2
O1 C12 1.366(3) .
O1 C3 1.433(3) .
O2 C22 1.357(3) .
O2 C6 1.438(3) 2
C1 C2 1.341(4) .
C1 C11 1.465(4) .
C2 C21 1.455(3) .
C3 C4 1.500(4) .
C4 C5 1.524(4) .
C5 C6 1.514(4) .
C6 O2 1.438(3) 2
C11 C16 1.401(4) .
C11 C12 1.400(4) .
C12 C13 1.381(3) .
C13 C14 1.377(4) .
C14 C15 1.383(4) .
C15 C16 1.380(4) .
C21 C26 1.404(4) .
C21 C22 1.406(4) .
C22 C23 1.382(4) .
C23 C24 1.389(4) .
C24 C25 1.372(4) .
C25 C26 1.376(4) .
O1A C12A 1.371(3) .
O1A C3A 1.433(3) .
O2A C22A 1.360(3) .
O2A C6A 1.432(3) 2_656
C1A C2A 1.336(4) .
C1A C11A 1.467(4) .
C2A C21A 1.458(4) .
C3A C4A 1.502(4) .
C4A C5A 1.524(4) .
C5A C6A 1.501(4) .
C6A O2A 1.432(3) 2_656
C11A C16A 1.396(4) .
C11A C12A 1.405(4) .
C12A C13A 1.382(3) .
C13A C14A 1.379(4) .
C14A C15A 1.379(4) .
C15A C16A 1.375(4) .
C21A C26A 1.398(4) .
C21A C22A 1.405(4) .
C22A C23A 1.390(4) .
C23A C24A 1.386(4) .
C24A C25A 1.365(4) .
C25A C26A 1.377(4) .
